data_4038949
loop_
_publ_author_name
'Langis-Barsetti, Sophie'
'Maris, Thierry'
'Wuest, James D.'

_publ_section_title
;
 Molecular Organization of 2,1,3-Benzothiadiazoles in the Solid State.
;
_journal_name_full 'The Journal of organic chemistry'
_journal_page_first 5034
_journal_page_last 5045
_journal_paper_doi 10.1021/acs.joc.6b02778
_journal_volume 82
_journal_year 2017
_chemical_formula_moiety 'C25 H8 N8 S4'
_chemical_formula_sum 'C25 H8 N8 S4'
_chemical_formula_weight 548.63
_chemical_name_systematic
;
10,10'-spirobi[[1,2,5]thiadiazolo[3',4':6,7]
fluoreno[2,3-c][1,2,5]thiadiazole]
;
_space_group_crystal_system monoclinic
_space_group_IT_number 13
_space_group_name_Hall '-P 2yc'
_space_group_name_H-M_alt 'P 1 2/c 1'
_atom_sites_solution_hydrogens geom
_atom_sites_solution_primary dual
_audit_creation_date 2016-10-31
_audit_creation_method
;
Olex2 1.2
(compiled 2016.09.09 svn.r3337 for OlexSys, GUI svn.r5227)
;
_cell_angle_alpha 90
_cell_angle_beta 111.651(2)
_cell_angle_gamma 90
_cell_formula_units_Z 4
_cell_length_a 13.1602(7)
_cell_length_b 12.2830(6)
_cell_length_c 14.3308(7)
_cell_measurement_reflns_used 4740
_cell_measurement_temperature 100
_cell_measurement_theta_max 60.594
_cell_measurement_theta_min 3.144
_cell_volume 2153.09(19)
_computing_cell_refinement
;
SAINT (2013) V8.34A; Integration Software for Single Crystal Data.
Bruker AXS Inc., Madison, WI 53719-1173.
;
_computing_data_collection
;
APEX 2 (2013) Bruker AXS Inc., Madison, WI 53719-1173.
;
_computing_data_reduction
;
SAINT (2013) V8.34A; Integration Software for Single Crystal Data.
Bruker AXS Inc., Madison, WI 53719-1173.
;
_computing_molecular_graphics 'Olex2 (Dolomanov et al., 2009)'
_computing_publication_material 'Olex2 (Dolomanov et al., 2009)'
_computing_structure_refinement 'ShelXL (Sheldrick, 2015)'
_computing_structure_solution 'XT (Sheldrick, 2015)'
_diffrn_ambient_temperature 100
_diffrn_detector 'CMOS Area detector'
_diffrn_detector_area_resol_mean 10.24
_diffrn_detector_type 'Bruker Photon 100 CMOS Detector'
_diffrn_measured_fraction_theta_full 1.000
_diffrn_measured_fraction_theta_max 1.000
_diffrn_measurement_device 'k-geometry diffractometer'
_diffrn_measurement_device_type 'Bruker Venture Metaljet'
_diffrn_measurement_method '\w and \f scans'
_diffrn_radiation_collimation 'Focusing mirrors'
_diffrn_radiation_monochromator 'Helios MX Mirror Optics'
_diffrn_radiation_probe x-ray
_diffrn_radiation_type GaK\a
_diffrn_radiation_wavelength 1.34139
_diffrn_reflns_av_R_equivalents 0.0889
_diffrn_reflns_av_unetI/netI 0.0237
_diffrn_reflns_Laue_measured_fraction_full 1.000
_diffrn_reflns_Laue_measured_fraction_max 1.000
_diffrn_reflns_number 4962
_diffrn_reflns_point_group_measured_fraction_full 1.000
_diffrn_reflns_point_group_measured_fraction_max 1.000
_diffrn_reflns_theta_full 53.594
_diffrn_reflns_theta_max 60.661
_diffrn_reflns_theta_min 3.130
_diffrn_source 'Metal Jet'
_diffrn_source_target Ga
_diffrn_source_type 'Gallium Liquid Metal Jet Source'
_exptl_absorpt_coefficient_mu 2.881
_exptl_absorpt_correction_T_max 0.7519
_exptl_absorpt_correction_T_min 0.6332
_exptl_absorpt_correction_type multi-scan
_exptl_absorpt_process_details
;
 TWINABS-2012/1 (Bruker,2012) was used for absorption correction.
 
For component 1:
 wR2(int) was 0.1512 before and 0.0889 after correction.
 The Ratio of minimum to maximum transmission not present.
 The \l/2 correction factor is Not present
 
For component 2:
 wR2(int) was 0.1975 before and 0.0860 after correction.
 The Ratio of minimum to maximum transmission is 0.70.
 The \l/2 correction factor is Not present

Final HKLF 4 output contains 129206 reflections, Rint = 0.0893
 (80200 with I > 3sig(I), Rint = 0.0808)
;
_exptl_crystal_colour 'clear light yellow'
_exptl_crystal_colour_lustre clear
_exptl_crystal_colour_modifier light
_exptl_crystal_colour_primary yellow
_exptl_crystal_density_diffrn 1.693
_exptl_crystal_description block
_exptl_crystal_F_000 1112
_exptl_crystal_size_max 0.09
_exptl_crystal_size_mid 0.07
_exptl_crystal_size_min 0.04
_refine_diff_density_max 0.837
_refine_diff_density_min -1.126
_refine_diff_density_rms 0.093
_refine_ls_extinction_coef .
_refine_ls_extinction_method none
_refine_ls_goodness_of_fit_ref 1.060
_refine_ls_hydrogen_treatment constr
_refine_ls_matrix_type full
_refine_ls_number_parameters 334
_refine_ls_number_reflns 4962
_refine_ls_number_restraints 0
_refine_ls_restrained_S_all 1.060
_refine_ls_R_factor_all 0.0565
_refine_ls_R_factor_gt 0.0540
_refine_ls_shift/su_max 0.001
_refine_ls_shift/su_mean 0.000
_refine_ls_structure_factor_coef Fsqd
_refine_ls_weighting_details 'w=1/[\s^2^(Fo^2^)+(0.0535P)^2^+2.7724P] where P=(Fo^2^+2Fc^2^)/3'
_refine_ls_weighting_scheme calc
_refine_ls_wR_factor_gt 0.1294
_refine_ls_wR_factor_ref 0.1308
_reflns_Friedel_coverage 0.000
_reflns_Friedel_fraction_full .
_reflns_Friedel_fraction_max .
_reflns_number_gt 4693
_reflns_number_total 4962
_reflns_threshold_expression 'I > 2\s(I)'
_cod_data_source_file jo6b02778_si_005.cif
_cod_data_source_block jw1812
_cod_database_code 4038949

loop_
_space_group_symop_id
_space_group_symop_operation_xyz
1 'x, y, z'
2 '-x, y, -z+1/2'
3 '-x, -y, -z'
4 'x, -y, z-1/2'

loop_
_atom_site_label
_atom_site_type_symbol
_atom_site_fract_x
_atom_site_fract_y
_atom_site_fract_z
_atom_site_U_iso_or_equiv
_atom_site_adp_type
_atom_site_occupancy
_atom_site_site_symmetry_order
_atom_site_calc_flag
_atom_site_refinement_flags_posn
_atom_site_refinement_flags_adp
_atom_site_refinement_flags_occupancy
_atom_site_disorder_assembly
_atom_site_disorder_group
S1 S -0.08697(6) 1.11258(8) 0.36415(5) 0.0571(2) Uani 1 1 d . . . . .
S2 S 0.69369(5) 0.85354(5) 0.36824(5) 0.03682(16) Uani 1 1 d . . . . .
S3 S 0.05019(6) 0.39307(8) 0.10211(8) 0.0734(3) Uani 1 1 d . . . . .
S4 S 0.42323(5) 0.63811(5) 0.87220(5) 0.04007(17) Uani 1 1 d . . . . .
N1 N -0.07392(19) 0.9818(2) 0.37369(16) 0.0491(6) Uani 1 1 d . . . . .
N2 N 0.0336(2) 1.1488(2) 0.37153(17) 0.0512(6) Uani 1 1 d . . . . .
N3 N 0.61559(17) 0.95487(17) 0.36816(15) 0.0360(4) Uani 1 1 d . . . . .
N4 N 0.62140(16) 0.75215(16) 0.38067(16) 0.0356(4) Uani 1 1 d . . . . .
N5 N 0.06660(18) 0.5242(2) 0.1113(2) 0.0608(8) Uani 1 1 d . . . . .
N6 N 0.1066(2) 0.3566(2) 0.2187(3) 0.0656(9) Uani 1 1 d . . . . .
N7 N 0.39112(17) 0.53884(17) 0.79326(19) 0.0411(5) Uani 1 1 d . . . . .
N8 N 0.39463(16) 0.74231(17) 0.79790(16) 0.0366(4) Uani 1 1 d . . . . .
C1 C 0.25575(18) 0.75130(18) 0.41885(18) 0.0313(5) Uani 1 1 d . . . . .
C2 C 0.18440(19) 0.85189(19) 0.40101(17) 0.0327(5) Uani 1 1 d . . . . .
C3 C 0.07855(19) 0.8555(2) 0.39430(17) 0.0362(5) Uani 1 1 d . . . . .
H3 H 0.039462 0.791499 0.397481 0.043 Uiso 1 1 calc R . . . .
C4 C 0.0297(2) 0.9604(2) 0.38229(17) 0.0394(6) Uani 1 1 d . . . . .
C5 C 0.0913(2) 1.0563(2) 0.38023(17) 0.0404(6) Uani 1 1 d . . . . .
C6 C 0.2004(2) 1.0494(2) 0.38446(17) 0.0366(5) Uani 1 1 d . . . . .
H6 H 0.240806 1.112419 0.381246 0.044 Uiso 1 1 calc R . . . .
C7 C 0.24466(19) 0.94677(19) 0.39346(16) 0.0318(5) Uani 1 1 d . . . . .
C8 C 0.35156(18) 0.91187(18) 0.39341(16) 0.0299(4) Uani 1 1 d . . . . .
C9 C 0.43370(19) 0.97103(19) 0.38106(17) 0.0322(5) Uani 1 1 d . . . . .
H9 H 0.429540 1.048034 0.374560 0.039 Uiso 1 1 calc R . . . .
C10 C 0.52545(19) 0.91230(18) 0.37839(17) 0.0315(5) Uani 1 1 d . . . . .
C11 C 0.52909(18) 0.79525(18) 0.38541(17) 0.0314(5) Uani 1 1 d . . . . .
C12 C 0.44133(18) 0.73561(19) 0.39598(18) 0.0326(5) Uani 1 1 d . . . . .
H12 H 0.441571 0.658314 0.398453 0.039 Uiso 1 1 calc R . . . .
C13 C 0.35713(18) 0.79513(18) 0.40235(17) 0.0304(5) Uani 1 1 d . . . . .
C14 C 0.20637(19) 0.6515(2) 0.3552(2) 0.0365(5) Uani 1 1 d . . . . .
C15 C 0.1537(2) 0.6491(2) 0.2533(2) 0.0423(6) Uani 1 1 d . . . . .
H15 H 0.141124 0.713203 0.213515 0.051 Uiso 1 1 calc R . . . .
C16 C 0.1189(2) 0.5447(3) 0.2103(2) 0.0509(8) Uani 1 1 d . . . . .
C17 C 0.1404(2) 0.4486(2) 0.2721(3) 0.0537(8) Uani 1 1 d . . . . .
C18 C 0.1926(2) 0.4549(2) 0.3775(3) 0.0485(7) Uani 1 1 d . . . . .
H18 H 0.204666 0.392000 0.418742 0.058 Uiso 1 1 calc R . . . .
C19 C 0.2251(2) 0.5565(2) 0.4174(2) 0.0392(6) Uani 1 1 d . . . . .
C20 C 0.27836(19) 0.58910(18) 0.5228(2) 0.0357(5) Uani 1 1 d . . . . .
C21 C 0.3129(2) 0.5275(2) 0.6083(2) 0.0393(6) Uani 1 1 d . . . . .
H21 H 0.309342 0.450248 0.605747 0.047 Uiso 1 1 calc R . . . .
C22 C 0.35407(19) 0.58406(19) 0.7007(2) 0.0364(5) Uani 1 1 d . . . . .
C23 C 0.35709(18) 0.70183(19) 0.70358(19) 0.0331(5) Uani 1 1 d . . . . .
C24 C 0.32581(17) 0.76343(18) 0.61347(18) 0.0317(5) Uani 1 1 d . . . . .
H24 H 0.330397 0.840636 0.614299 0.038 Uiso 1 1 calc R . . . .
C25 C 0.28891(17) 0.70638(18) 0.52584(19) 0.0317(5) Uani 1 1 d . . . . .

loop_
_atom_site_aniso_label
_atom_site_aniso_U_11
_atom_site_aniso_U_22
_atom_site_aniso_U_33
_atom_site_aniso_U_23
_atom_site_aniso_U_13
_atom_site_aniso_U_12
S1 0.0540(4) 0.0799(6) 0.0360(3) 0.0036(3) 0.0149(3) 0.0390(4)
S2 0.0322(3) 0.0391(3) 0.0417(3) -0.0005(2) 0.0166(2) -0.0062(2)
S3 0.0384(4) 0.0811(6) 0.1103(7) -0.0692(6) 0.0385(4) -0.0256(4)
S4 0.0304(3) 0.0373(3) 0.0530(4) 0.0112(3) 0.0160(3) 0.0000(2)
N1 0.0397(12) 0.0750(17) 0.0315(10) 0.0008(10) 0.0118(9) 0.0240(11)
N2 0.0602(15) 0.0582(15) 0.0331(11) 0.0041(10) 0.0149(10) 0.0317(12)
N3 0.0401(11) 0.0335(10) 0.0354(10) -0.0022(8) 0.0152(8) -0.0072(8)
N4 0.0318(10) 0.0327(10) 0.0459(11) 0.0010(8) 0.0187(9) -0.0009(8)
N5 0.0291(11) 0.0770(19) 0.0788(18) -0.0488(15) 0.0229(12) -0.0138(11)
N6 0.0446(14) 0.0619(17) 0.105(2) -0.0547(16) 0.0451(15) -0.0262(12)
N7 0.0350(11) 0.0326(11) 0.0642(14) 0.0100(10) 0.0283(10) 0.0037(8)
N8 0.0293(9) 0.0326(10) 0.0456(11) 0.0038(9) 0.0112(8) -0.0015(8)
C1 0.0278(10) 0.0266(11) 0.0411(12) -0.0070(9) 0.0144(9) -0.0013(8)
C2 0.0318(11) 0.0328(12) 0.0321(11) -0.0058(9) 0.0102(9) 0.0038(9)
C3 0.0318(11) 0.0461(14) 0.0293(11) -0.0055(10) 0.0095(9) 0.0045(10)
C4 0.0354(12) 0.0574(16) 0.0242(10) -0.0024(10) 0.0096(9) 0.0143(11)
C5 0.0481(14) 0.0457(14) 0.0247(10) 0.0002(10) 0.0102(10) 0.0199(11)
C6 0.0441(13) 0.0337(12) 0.0301(11) -0.0008(9) 0.0115(10) 0.0094(10)
C7 0.0333(11) 0.0314(12) 0.0284(10) -0.0035(9) 0.0086(9) 0.0049(9)
C8 0.0332(11) 0.0252(11) 0.0293(10) -0.0045(8) 0.0093(9) 0.0012(8)
C9 0.0384(12) 0.0256(11) 0.0314(11) -0.0008(8) 0.0114(9) -0.0010(9)
C10 0.0354(11) 0.0266(11) 0.0319(11) -0.0027(8) 0.0117(9) -0.0052(9)
C11 0.0319(11) 0.0267(11) 0.0364(11) -0.0016(9) 0.0134(9) -0.0002(8)
C12 0.0310(11) 0.0253(11) 0.0441(12) -0.0018(9) 0.0170(10) -0.0007(9)
C13 0.0300(11) 0.0263(11) 0.0349(11) -0.0047(8) 0.0120(9) -0.0024(8)
C14 0.0264(11) 0.0346(12) 0.0530(14) -0.0153(11) 0.0198(10) -0.0057(9)
C15 0.0274(11) 0.0445(14) 0.0567(15) -0.0214(12) 0.0178(11) -0.0055(10)
C16 0.0280(12) 0.0582(18) 0.0733(19) -0.0380(15) 0.0266(12) -0.0144(11)
C17 0.0371(13) 0.0454(16) 0.093(2) -0.0395(16) 0.0412(15) -0.0186(12)
C18 0.0412(14) 0.0360(14) 0.085(2) -0.0236(14) 0.0426(15) -0.0122(11)
C19 0.0319(12) 0.0307(12) 0.0659(16) -0.0152(11) 0.0306(12) -0.0081(9)
C20 0.0313(11) 0.0244(11) 0.0609(15) -0.0070(10) 0.0281(11) -0.0029(9)
C21 0.0359(12) 0.0248(11) 0.0689(17) -0.0012(11) 0.0332(12) -0.0006(9)
C22 0.0292(11) 0.0264(11) 0.0616(15) 0.0064(10) 0.0261(11) 0.0029(9)
C23 0.0247(10) 0.0279(11) 0.0486(13) 0.0009(9) 0.0155(9) -0.0007(8)
C24 0.0261(10) 0.0238(10) 0.0463(13) -0.0010(9) 0.0148(9) 0.0000(8)
C25 0.0249(10) 0.0244(11) 0.0495(13) -0.0015(9) 0.0180(9) -0.0003(8)

loop_
_atom_type_symbol
_atom_type_description
_atom_type_scat_dispersion_real
_atom_type_scat_dispersion_imag
_atom_type_scat_source
C C 0.0140 0.0070 'International Tables Vol C Tables 4.2.6.8 and 6.1.1.4'
H H 0.0000 0.0000 'International Tables Vol C Tables 4.2.6.8 and 6.1.1.4'
N N 0.0250 0.0140 'International Tables Vol C Tables 4.2.6.8 and 6.1.1.4'
S S 0.2920 0.4290 'International Tables Vol C Tables 4.2.6.8 and 6.1.1.4'

loop_
_geom_angle_atom_site_label_1
_geom_angle_atom_site_label_2
_geom_angle_atom_site_label_3
_geom_angle
_geom_angle_site_symmetry_1
_geom_angle_site_symmetry_3
N2 S1 N1 101.41(12) . .
N3 S2 N4 101.18(11) . .
N6 S3 N5 101.18(14) . .
N7 S4 N8 101.51(12) . .
C4 N1 S1 105.9(2) . .
C5 N2 S1 106.3(2) . .
C10 N3 S2 106.58(16) . .
C11 N4 S2 106.30(16) . .
C16 N5 S3 105.7(3) . .
C17 N6 S3 106.5(3) . .
C22 N7 S4 106.52(17) . .
C23 N8 S4 106.12(16) . .
C2 C1 C13 101.98(18) . .
C2 C1 C14 117.02(19) . .
C2 C1 C25 113.09(18) . .
C14 C1 C13 113.15(18) . .
C14 C1 C25 102.13(19) . .
C25 C1 C13 109.70(18) . .
C3 C2 C1 126.4(2) . .
C3 C2 C7 123.2(2) . .
C7 C2 C1 110.45(19) . .
C2 C3 H3 121.8 . .
C2 C3 C4 116.3(2) . .
C4 C3 H3 121.8 . .
N1 C4 C3 125.8(3) . .
N1 C4 C5 113.4(2) . .
C3 C4 C5 120.8(2) . .
N2 C5 C4 113.0(3) . .
N2 C5 C6 125.6(3) . .
C6 C5 C4 121.4(2) . .
C5 C6 H6 121.7 . .
C7 C6 C5 116.5(2) . .
C7 C6 H6 121.7 . .
C2 C7 C8 108.56(19) . .
C6 C7 C2 121.6(2) . .
C6 C7 C8 129.8(2) . .
C9 C8 C7 130.3(2) . .
C9 C8 C13 121.6(2) . .
C13 C8 C7 107.9(2) . .
C8 C9 H9 121.5 . .
C8 C9 C10 117.0(2) . .
C10 C9 H9 121.5 . .
N3 C10 C9 126.5(2) . .
N3 C10 C11 112.7(2) . .
C9 C10 C11 120.8(2) . .
N4 C11 C10 113.3(2) . .
N4 C11 C12 125.8(2) . .
C12 C11 C10 120.9(2) . .
C11 C12 H12 121.8 . .
C13 C12 C11 116.4(2) . .
C13 C12 H12 121.8 . .
C8 C13 C1 110.15(19) . .
C12 C13 C1 126.7(2) . .
C12 C13 C8 123.1(2) . .
C15 C14 C1 126.4(2) . .
C15 C14 C19 123.3(2) . .
C19 C14 C1 110.2(2) . .
C14 C15 H15 122.0 . .
C14 C15 C16 116.0(3) . .
C16 C15 H15 122.0 . .
N5 C16 C15 125.4(3) . .
N5 C16 C17 113.7(3) . .
C15 C16 C17 120.9(3) . .
N6 C17 C16 112.9(3) . .
N6 C17 C18 125.6(3) . .
C18 C17 C16 121.4(2) . .
C17 C18 H18 121.7 . .
C19 C18 C17 116.7(3) . .
C19 C18 H18 121.7 . .
C14 C19 C20 108.9(2) . .
C18 C19 C14 121.7(3) . .
C18 C19 C20 129.4(3) . .
C21 C20 C19 130.2(2) . .
C21 C20 C25 121.8(2) . .
C25 C20 C19 107.9(2) . .
C20 C21 H21 121.5 . .
C20 C21 C22 117.0(2) . .
C22 C21 H21 121.5 . .
N7 C22 C21 126.3(2) . .
N7 C22 C23 112.7(2) . .
C21 C22 C23 121.0(2) . .
N8 C23 C22 113.1(2) . .
N8 C23 C24 126.1(2) . .
C24 C23 C22 120.7(2) . .
C23 C24 H24 121.6 . .
C25 C24 C23 116.7(2) . .
C25 C24 H24 121.6 . .
C20 C25 C1 109.8(2) . .
C24 C25 C1 127.6(2) . .
C24 C25 C20 122.6(2) . .

loop_
_geom_bond_atom_site_label_1
_geom_bond_atom_site_label_2
_geom_bond_distance
_geom_bond_site_symmetry_2
S1 N1 1.616(3) .
S1 N2 1.613(3) .
S2 N3 1.614(2) .
S2 N4 1.616(2) .
S3 N5 1.624(3) .
S3 N6 1.621(4) .
S4 N7 1.610(2) .
S4 N8 1.618(2) .
N1 C4 1.349(3) .
N2 C5 1.347(3) .
N3 C10 1.353(3) .
N4 C11 1.350(3) .
N5 C16 1.352(4) .
N6 C17 1.345(3) .
N7 C22 1.352(3) .
N8 C23 1.351(3) .
C1 C2 1.515(3) .
C1 C13 1.536(3) .
C1 C14 1.522(3) .
C1 C25 1.534(3) .
C2 C3 1.361(3) .
C2 C7 1.436(3) .
C3 H3 0.9500 .
C3 C4 1.421(4) .
C4 C5 1.436(4) .
C5 C6 1.417(4) .
C6 H6 0.9500 .
C6 C7 1.375(3) .
C7 C8 1.471(3) .
C8 C9 1.367(3) .
C8 C13 1.439(3) .
C9 H9 0.9500 .
C9 C10 1.419(3) .
C10 C11 1.441(3) .
C11 C12 1.422(3) .
C12 H12 0.9500 .
C12 C13 1.358(3) .
C14 C15 1.367(4) .
C14 C19 1.434(4) .
C15 H15 0.9500 .
C15 C16 1.423(4) .
C16 C17 1.439(5) .
C17 C18 1.412(5) .
C18 H18 0.9500 .
C18 C19 1.373(3) .
C19 C20 1.466(4) .
C20 C21 1.368(4) .
C20 C25 1.446(3) .
C21 H21 0.9500 .
C21 C22 1.415(4) .
C22 C23 1.447(3) .
C23 C24 1.420(3) .
C24 H24 0.9500 .
C24 C25 1.362(3) .

loop_
_geom_hbond_atom_site_label_D
_geom_hbond_atom_site_label_H
_geom_hbond_atom_site_label_A
_geom_hbond_distance_DH
_geom_hbond_distance_HA
_geom_hbond_distance_DA
_geom_hbond_angle_DHA
_geom_hbond_site_symmetry_A
C21 H21 N4 0.95 2.63 3.531(3) 158.5 3_666
C24 H24 N3 0.95 2.60 3.534(3) 168.6 3_676

loop_
_geom_torsion_atom_site_label_1
_geom_torsion_atom_site_label_2
_geom_torsion_atom_site_label_3
_geom_torsion_atom_site_label_4
_geom_torsion
_geom_torsion_site_symmetry_1
_geom_torsion_site_symmetry_2
_geom_torsion_site_symmetry_3
_geom_torsion_site_symmetry_4
S1 N1 C4 C3 178.8(2) . . . .
S1 N1 C4 C5 0.0(2) . . . .
S1 N2 C5 C4 -1.3(2) . . . .
S1 N2 C5 C6 177.1(2) . . . .
S2 N3 C10 C9 -179.27(19) . . . .
S2 N3 C10 C11 -0.1(2) . . . .
S2 N4 C11 C10 -0.1(2) . . . .
S2 N4 C11 C12 179.7(2) . . . .
S3 N5 C16 C15 177.7(2) . . . .
S3 N5 C16 C17 -0.8(3) . . . .
S3 N6 C17 C16 -1.6(3) . . . .
S3 N6 C17 C18 178.9(2) . . . .
S4 N7 C22 C21 -177.47(19) . . . .
S4 N7 C22 C23 0.8(2) . . . .
S4 N8 C23 C22 0.6(2) . . . .
S4 N8 C23 C24 -177.46(19) . . . .
N1 S1 N2 C5 1.19(19) . . . .
N1 C4 C5 N2 0.9(3) . . . .
N1 C4 C5 C6 -177.6(2) . . . .
N2 S1 N1 C4 -0.71(19) . . . .
N2 C5 C6 C7 180.0(2) . . . .
N3 S2 N4 C11 0.04(18) . . . .
N3 C10 C11 N4 0.2(3) . . . .
N3 C10 C11 C12 -179.7(2) . . . .
N4 S2 N3 C10 0.07(18) . . . .
N4 C11 C12 C13 178.0(2) . . . .
N5 S3 N6 C17 1.0(2) . . . .
N5 C16 C17 N6 1.6(3) . . . .
N5 C16 C17 C18 -178.9(2) . . . .
N6 S3 N5 C16 -0.2(2) . . . .
N6 C17 C18 C19 177.2(2) . . . .
N7 S4 N8 C23 -0.10(17) . . . .
N7 C22 C23 N8 -1.0(3) . . . .
N7 C22 C23 C24 177.2(2) . . . .
N8 S4 N7 C22 -0.43(17) . . . .
N8 C23 C24 C25 -179.3(2) . . . .
C1 C2 C3 C4 176.9(2) . . . .
C1 C2 C7 C6 -175.3(2) . . . .
C1 C2 C7 C8 6.8(3) . . . .
C1 C14 C15 C16 177.3(2) . . . .
C1 C14 C19 C18 -177.2(2) . . . .
C1 C14 C19 C20 4.3(3) . . . .
C2 C1 C13 C8 9.0(2) . . . .
C2 C1 C13 C12 -170.6(2) . . . .
C2 C1 C14 C15 49.0(3) . . . .
C2 C1 C14 C19 -132.6(2) . . . .
C2 C1 C25 C20 136.5(2) . . . .
C2 C1 C25 C24 -45.0(3) . . . .
C2 C3 C4 N1 179.7(2) . . . .
C2 C3 C4 C5 -1.6(3) . . . .
C2 C7 C8 C9 175.2(2) . . . .
C2 C7 C8 C13 -0.8(2) . . . .
C3 C2 C7 C6 3.7(4) . . . .
C3 C2 C7 C8 -174.2(2) . . . .
C3 C4 C5 N2 -178.0(2) . . . .
C3 C4 C5 C6 3.5(3) . . . .
C4 C5 C6 C7 -1.8(3) . . . .
C5 C6 C7 C2 -1.7(3) . . . .
C5 C6 C7 C8 175.7(2) . . . .
C6 C7 C8 C9 -2.5(4) . . . .
C6 C7 C8 C13 -178.5(2) . . . .
C7 C2 C3 C4 -1.9(3) . . . .
C7 C8 C9 C10 -176.0(2) . . . .
C7 C8 C13 C1 -5.5(2) . . . .
C7 C8 C13 C12 174.2(2) . . . .
C8 C9 C10 N3 -179.1(2) . . . .
C8 C9 C10 C11 1.8(3) . . . .
C9 C8 C13 C1 178.2(2) . . . .
C9 C8 C13 C12 -2.2(4) . . . .
C9 C10 C11 N4 179.4(2) . . . .
C9 C10 C11 C12 -0.5(3) . . . .
C10 C11 C12 C13 -2.1(3) . . . .
C11 C12 C13 C1 -177.0(2) . . . .
C11 C12 C13 C8 3.5(3) . . . .
C13 C1 C2 C3 171.5(2) . . . .
C13 C1 C2 C7 -9.5(2) . . . .
C13 C1 C14 C15 -69.1(3) . . . .
C13 C1 C14 C19 109.3(2) . . . .
C13 C1 C25 C20 -110.4(2) . . . .
C13 C1 C25 C24 68.1(3) . . . .
C13 C8 C9 C10 -0.6(3) . . . .
C14 C1 C2 C3 47.5(3) . . . .
C14 C1 C2 C7 -133.5(2) . . . .
C14 C1 C13 C8 135.6(2) . . . .
C14 C1 C13 C12 -44.0(3) . . . .
C14 C1 C25 C20 9.8(2) . . . .
C14 C1 C25 C24 -171.6(2) . . . .
C14 C15 C16 N5 -179.3(2) . . . .
C14 C15 C16 C17 -0.9(3) . . . .
C14 C19 C20 C21 -179.2(2) . . . .
C14 C19 C20 C25 2.1(2) . . . .
C15 C14 C19 C18 1.3(4) . . . .
C15 C14 C19 C20 -177.2(2) . . . .
C15 C16 C17 N6 -176.9(2) . . . .
C15 C16 C17 C18 2.6(4) . . . .
C16 C17 C18 C19 -2.2(4) . . . .
C17 C18 C19 C14 0.3(3) . . . .
C17 C18 C19 C20 178.5(2) . . . .
C18 C19 C20 C21 2.4(4) . . . .
C18 C19 C20 C25 -176.2(2) . . . .
C19 C14 C15 C16 -1.0(3) . . . .
C19 C20 C21 C22 -175.1(2) . . . .
C19 C20 C25 C1 -7.8(2) . . . .
C19 C20 C25 C24 173.6(2) . . . .
C20 C21 C22 N7 179.3(2) . . . .
C20 C21 C22 C23 1.2(3) . . . .
C21 C20 C25 C1 173.5(2) . . . .
C21 C20 C25 C24 -5.1(3) . . . .
C21 C22 C23 N8 177.4(2) . . . .
C21 C22 C23 C24 -4.4(3) . . . .
C22 C23 C24 C25 2.8(3) . . . .
C23 C24 C25 C1 -176.6(2) . . . .
C23 C24 C25 C20 1.8(3) . . . .
C25 C1 C2 C3 -70.8(3) . . . .
C25 C1 C2 C7 108.2(2) . . . .
C25 C1 C13 C8 -111.1(2) . . . .
C25 C1 C13 C12 69.3(3) . . . .
C25 C1 C14 C15 173.0(2) . . . .
C25 C1 C14 C19 -8.5(2) . . . .
C25 C20 C21 C22 3.4(3) . . . .
